data_2010527
loop_
_publ_author_name
'Parrish, Jonathan C.'
'Shan, Rudong'
'Knaus, Edward E.'
'James, Michael N. G.'

_publ_section_title
;Racemic isopropyl
 1,4-dihydro-2,6-dimethyl-4-(6-methyl-2-pyridyl)-3-nitropyridine-5-carboxylate
 hemibenzene solvate
;
_journal_issue 1
_journal_name_full 'Acta Crystallographica Section C'
_journal_page_first 107
_journal_page_last 109
_journal_paper_doi 10.1107/S0108270199013049
_journal_volume 56
_journal_year 2000
_chemical_formula_moiety 'C17 H21 N3 O4, 0.5C6 H6'
_chemical_formula_sum 'C20 H24 N3 O4'
_chemical_formula_weight 370.42
_chemical_melting_point 462.5(5)
_chemical_name_systematic
; Isopropyl 1,4-dihydro-2,6-dimethyl-3-nitro-4-
(6-methyl-2-pyridyl)-5-pyridinecarboxylate
;
_space_group_IT_number 14
_symmetry_cell_setting monoclinic
_symmetry_space_group_name_Hall '-P 2yn'
_symmetry_space_group_name_H-M 'P 1 21/n 1'
_audit_creation_method SHELXL-97
_cell_angle_alpha 90.00
_cell_angle_beta 102.2083(13)
_cell_angle_gamma 90.00
_cell_formula_units_Z 4
_cell_length_a 7.9436(6)
_cell_length_b 15.1440(11)
_cell_length_c 16.3075(11)
_cell_measurement_reflns_used 4348
_cell_measurement_temperature 193(2)
_cell_measurement_theta_max 27.49
_cell_measurement_theta_min 1.85
_cell_volume 1917.4(2)
_computing_cell_refinement SMART
_computing_data_collection 'SMART (Siemens, 1996)'
_computing_data_reduction 'SHELXTL (Sheldrick, 1996)'
_computing_molecular_graphics 'XTALVIEW (McRee, 1998)'
_computing_publication_material 'XTALVIEW  and ZORTEP (Szolnai & Huttner, 1994)'
_computing_structure_refinement 'SHELXL97 (Sheldrick, 1997c)'
_computing_structure_solution 'SHELXS97 (Sheldrick, 1997b)'
_diffrn_ambient_temperature 193(2)
_diffrn_measured_fraction_theta_full .975
_diffrn_measured_fraction_theta_max .975
_diffrn_measurement_device 'CCD area detector'
_diffrn_measurement_method '\f and \w scans'
_diffrn_radiation_monochromator graphite
_diffrn_radiation_source 'rotating anode'
_diffrn_radiation_type MoK\a
_diffrn_radiation_wavelength .71073
_diffrn_reflns_av_R_equivalents .0354
_diffrn_reflns_av_sigmaI/netI .0484
_diffrn_reflns_limit_h_max 9
_diffrn_reflns_limit_h_min -10
_diffrn_reflns_limit_k_max 13
_diffrn_reflns_limit_k_min -19
_diffrn_reflns_limit_l_max 21
_diffrn_reflns_limit_l_min -13
_diffrn_reflns_number 9844
_diffrn_reflns_theta_full 27,49
_diffrn_reflns_theta_max 27.49
_diffrn_reflns_theta_min 1.85
_diffrn_standards_decay_% <1
_diffrn_standards_interval_count 1200
_diffrn_standards_number 1
_exptl_absorpt_coefficient_mu .090
_exptl_absorpt_correction_T_max .9839
_exptl_absorpt_correction_T_min .9664
_exptl_absorpt_correction_type multi-scan
_exptl_absorpt_process_details '(SADABS; Sheldrick, 1997a)'
_exptl_crystal_colour 'clear pale yellow '
_exptl_crystal_density_diffrn 1.283
_exptl_crystal_density_method 'not measured'
_exptl_crystal_description 'prism             '
_exptl_crystal_F_000 788
_exptl_crystal_size_max .38
_exptl_crystal_size_mid .28
_exptl_crystal_size_min .18
_refine_diff_density_max .24
_refine_diff_density_min -.19
_refine_ls_extinction_method none
_refine_ls_goodness_of_fit_ref 1.003
_refine_ls_hydrogen_treatment mixed
_refine_ls_matrix_type full
_refine_ls_number_parameters 290
_refine_ls_number_reflns 4293
_refine_ls_number_restraints 0
_refine_ls_restrained_S_all 1.003
_refine_ls_R_factor_all .0726
_refine_ls_R_factor_gt .0450
_refine_ls_shift/su_max .000
_refine_ls_shift/su_mean .000
_refine_ls_structure_factor_coef Fsqd
_refine_ls_weighting_details 'calc w = 1/[\s^2^(Fo^2^)+(0.0578P)^2^+0.8765P] where P=(Fo^2^+2Fc^2^)/3'
_refine_ls_weighting_scheme calc
_refine_ls_wR_factor_ref .1260
_reflns_number_gt 2898
_reflns_number_total 4293
_reflns_threshold_expression I>2\s(I)
_cod_data_source_file gd1058.cif
_cod_data_source_block I
_cod_depositor_comments
;
The following automatic conversions were performed:
'_symmetry_cell_setting' value 'Monoclinic' changed to 'monoclinic'
according to '/home/saulius/struct/CIF-dictionaries/cif_core.dic'
dictionary named 'cif_core.dic' version 2.4.1 from 2010-06-29.

Automatic conversion script
Id: cif_fix_enum 1527 2010-12-29 10:47:43Z saulius 

The following automatic conversions were performed:

'_chemical_melting_point' value '462-463' was changed to '462.5(5)' -
the average value was taken and precision was estimated.

Automatic conversion script
Id: cif_fix_values 1646 2011-03-28 12:23:43Z adriana 

The following automatic conversions were performed:

'_chemical_melting_point' value '462-463' was changed to '462.5(5)' -
the average value was taken and precision was
estimated.

'_symmetry_cell_setting' value 'Monoclinic' changed to
'monoclinic' according to
/home/saulius/struct/CIF-dictionaries/cif_core.dic dictionary named
'cif_core.dic' version 2.4.1 from 2010-06-29.

Automatic conversion script
Id: cif_fix_values 1715 2011-07-08 13:25:40Z adriana 
;
_cod_original_sg_symbol_H-M 'P 21/n'
_cod_database_code 2010527
_cod_database_fobs_code 2010527

loop_
_symmetry_equiv_pos_as_xyz
'x, y, z'
'-x+1/2, y+1/2, -z+1/2'
'-x, -y, -z'
'x-1/2, -y-1/2, z-1/2'

loop_
_atom_site_label
_atom_site_fract_x
_atom_site_fract_y
_atom_site_fract_z
_atom_site_U_iso_or_equiv
_atom_site_adp_type
_atom_site_calc_flag
_atom_site_refinement_flags
_atom_site_occupancy
_atom_site_disorder_assembly
_atom_site_disorder_group
_atom_site_type_symbol
N1 .82201(16) .53883(8) -.04080(8) .0305(3) Uani d . 1 . . N
C2 .74440(18) .45837(10) -.04234(9) .0281(3) Uani d . 1 . . C
C3 .69611(18) .43084(9) .02875(9) .0272(3) Uani d . 1 . . C
C4 .72940(19) .48098(9) .11071(9) .0262(3) Uani d . 1 . . C
C5 .80353(19) .57202(9) .09917(9) .0281(3) Uani d . 1 . . C
C6 .84404(18) .59662(9) .02617(10) .0293(3) Uani d . 1 . . C
N7 1.00486(17) .41198(8) .17727(8) .0329(3) Uani d . 1 . . N
C8 .84202(19) .42896(9) .18283(9) .0270(3) Uani d . 1 . . C
C9 .7761(2) .40134(11) .25073(10) .0345(4) Uani d . 1 . . C
C10 .8807(2) .35444(11) .31458(11) .0372(4) Uani d . 1 . . C
C11 1.0469(2) .33625(11) .30856(11) .0379(4) Uani d . 1 . . C
C12 1.1061(2) .36582(11) .23976(11) .0390(4) Uani d . 1 . . C
H1 .872(2) .5518(11) -.0856(11) .042(5) Uiso d . 1 . . H
C21 .7172(2) .41275(13) -.12586(11) .0371(4) Uani d . 1 . . C
H21 .595(3) .3994(12) -.1474(12) .051(5) Uiso d . 1 . . H
H22 .779(3) .3573(15) -.1221(13) .066(6) Uiso d . 1 . . H
H23 .763(3) .4496(14) -.1631(13) .060(6) Uiso d . 1 . . H
N31 .59848(17) .35154(8) .02884(8) .0332(3) Uani d . 1 . . N
O31 .5829(2) .29810(8) -.02987(8) .0584(4) Uani d . 1 . . O
O32 .53097(15) .33836(7) .08920(7) .0394(3) Uani d . 1 . . O
H4 .6201(19) .4886(9) .1286(9) .021(4) Uiso d . 1 . . H
C51 .8293(2) .63298(10) .17129(10) .0340(4) Uani d . 1 . . C
O51 .92116(17) .69786(8) .18058(9) .0536(4) Uani d . 1 . . O
O52 .73982(15) .60756(7) .22847(7) .0369(3) Uani d . 1 . . O
C52 .7710(3) .65554(12) .30875(11) .0470(5) Uani d . 1 . . C
H54 .800(2) .7144(14) .2960(12) .056(6) Uiso d . 1 . . H
C53 .9283(3) .61592(14) .36600(14) .0702(7) Uani d . 1 . . C
H51 1.0292 .6244 .3412 .105 Uiso calc R 1 . . H
H52 .9096 .5526 .3730 .105 Uiso calc R 1 . . H
H53 .9477 .6451 .4208 .105 Uiso calc R 1 . . H
C54 .6099(3) .64728(14) .34124(13) .0647(6) Uani d . 1 . . C
H55 .5142 .6746 .3015 .097 Uiso calc R 1 . . H
H56 .6250 .6771 .3956 .097 Uiso calc R 1 . . H
H57 .5845 .5847 .3480 .097 Uiso calc R 1 . . H
C61 .9013(2) .68701(10) .00459(11) .0395(4) Uani d . 1 . . C
H61 .8026 .7193 -.0280 .059 Uiso calc R 1 . . H
H62 .9901 .6810 -.0286 .059 Uiso calc R 1 . . H
H63 .9485 .7194 .0563 .059 Uiso calc R 1 . . H
H9 .653(2) .4149(11) .2517(11) .040(5) Uiso d . 1 . . H
H10 .839(2) .3364(11) .3623(11) .041(5) Uiso d . 1 . . H
H11 1.125(3) .3052(13) .3520(12) .055(5) Uiso d . 1 . . H
C121 1.2871(3) .34766(18) .23127(14) .0746(8) Uani d . 1 . . C
H121 1.2858 .3226 .1757 .112 Uiso calc R 1 . . H
H122 1.3410 .3056 .2746 .112 Uiso calc R 1 . . H
H123 1.3530 .4029 .2379 .112 Uiso calc R 1 . . H
C97 -.1339(3) .94261(15) -.00152(15) .0715(7) Uani d . 1 . . C
H97 -.2269 .9028 -.0028 .086 Uiso calc R 1 . . H
C98 .0215(4) .92562(16) .04835(16) .0730(7) Uani d . 1 . . C
C99 .1577(4) .98253(16) .05038(16) .0752(7) Uani d . 1 . . C
H98 .028(3) .8737(17) .0844(15) .085(8) Uiso d . 1 . . H
H99 .277(3) .9693(16) .0840(16) .089(8) Uiso d . 1 . . H

loop_
_atom_site_aniso_label
_atom_site_aniso_U_11
_atom_site_aniso_U_22
_atom_site_aniso_U_33
_atom_site_aniso_U_12
_atom_site_aniso_U_13
_atom_site_aniso_U_23
N1 .0309(7) .0313(7) .0293(7) .0019(6) .0065(6) .0051(5)
C2 .0227(7) .0290(8) .0307(8) .0047(6) .0014(6) .0002(6)
C3 .0250(7) .0242(7) .0309(8) .0010(6) .0026(6) -.0018(6)
C4 .0257(7) .0243(7) .0290(8) .0006(6) .0071(6) -.0018(6)
C5 .0261(7) .0226(7) .0344(9) .0021(6) .0041(6) -.0002(6)
C6 .0250(8) .0249(7) .0364(9) .0037(6) .0032(7) .0024(6)
N7 .0319(7) .0359(7) .0311(7) .0061(6) .0071(6) .0071(6)
C8 .0297(8) .0222(7) .0282(8) -.0022(6) .0043(6) -.0027(6)
C9 .0343(9) .0374(9) .0331(9) -.0053(7) .0097(7) -.0009(7)
C10 .0479(10) .0353(9) .0292(9) -.0108(8) .0101(8) .0023(7)
C11 .0456(10) .0330(9) .0324(9) .0024(7) .0026(8) .0073(7)
C12 .0380(9) .0420(10) .0355(9) .0086(8) .0042(7) .0077(7)
C21 .0357(10) .0444(10) .0305(9) -.0009(8) .0051(8) -.0042(8)
N31 .0353(7) .0296(7) .0333(8) -.0025(6) .0042(6) -.0020(6)
O31 .0911(11) .0418(7) .0465(8) -.0254(7) .0241(7) -.0209(6)
O32 .0416(7) .0400(7) .0380(7) -.0110(5) .0119(6) -.0010(5)
C51 .0302(8) .0276(8) .0429(10) .0037(7) .0046(7) -.0027(7)
O51 .0536(8) .0415(7) .0688(9) -.0173(6) .0196(7) -.0225(6)
O52 .0477(7) .0311(6) .0317(6) .0003(5) .0076(5) -.0057(5)
C52 .0739(14) .0305(9) .0336(10) .0060(9) .0046(9) -.0072(7)
C53 .0929(17) .0529(12) .0504(13) .0159(12) -.0177(12) -.0113(10)
C54 .0973(17) .0575(13) .0461(12) .0123(12) .0303(12) -.0037(10)
C61 .0407(9) .0291(8) .0483(10) .0004(7) .0087(8) .0068(7)
C121 .0480(12) .120(2) .0576(14) .0380(13) .0162(11) .0396(13)
C97 .0826(17) .0581(14) .0688(16) -.0093(12) .0048(13) -.0037(12)
C98 .098(2) .0479(13) .0611(15) -.0027(13) -.0102(14) .0046(11)
C99 .0777(17) .0568(14) .0779(17) .0016(13) -.0134(14) -.0004(12)

loop_
_atom_type_symbol
_atom_type_description
_atom_type_scat_dispersion_real
_atom_type_scat_dispersion_imag
_atom_type_scat_source
C C .0181 .0091 'International Tables Vol C Tables 4.2.6.8 and 6.1.1.4'
H H .0000 .0000 'International Tables Vol C Tables 4.2.6.8 and 6.1.1.4'
N N .0311 .0180 'International Tables Vol C Tables 4.2.6.8 and 6.1.1.4'
O O .0492 .0322 'International Tables Vol C Tables 4.2.6.8 and 6.1.1.4'

loop_
_geom_angle_atom_site_label_1
_geom_angle_atom_site_label_2
_geom_angle_atom_site_label_3
_geom_angle_site_symmetry_1
_geom_angle_site_symmetry_3
_geom_angle
_geom_angle_publ_flag
C6 N1 C2 . . 124.19(14) yes
N1 C2 C3 . . 117.76(14) yes
C2 C3 C4 . . 124.83(13) yes
C3 C4 C5 . . 110.17(12) yes
C4 C5 C6 . . 121.89(13) yes
N1 C6 C5 . . 120.56(14) yes
N1 C2 C21 . . 113.93(14) yes
C3 C2 C21 . . 128.25(14) yes
C2 C3 N31 . . 120.58(13) yes
C4 C3 N31 . . 114.50(13) yes
C3 C4 C8 . . 112.59(11) yes
C5 C4 C8 . . 112.35(12) yes
C4 C5 C51 . . 117.34(13) yes
C6 C5 C51 . . 120.77(14) yes
C5 C6 C61 . . 126.63(14) yes
N1 C6 C61 . . 112.63(14) yes
C2 N1 H1 . . 116.3(11) no
C6 N1 H1 . . 119.2(11) no
C3 C4 H4 . . 108.8(8) no
C5 C4 H4 . . 108.6(8) no
C8 C4 H4 . . 104.0(8) no
C8 N7 C12 . . 118.48(13) no
N7 C8 C9 . . 121.96(14) no
N7 C8 C4 . . 117.43(12) no
C9 C8 C4 . . 120.61(13) no
C10 C9 C8 . . 119.21(15) no
C10 C9 H9 . . 121.8(10) no
C8 C9 H9 . . 119.0(10) no
C11 C10 C9 . . 118.88(16) no
C11 C10 H10 . . 120.6(11) no
C9 C10 H10 . . 120.5(11) no
C10 C11 C12 . . 119.44(16) no
C10 C11 H11 . . 121.9(12) no
C12 C11 H11 . . 118.6(12) no
N7 C12 C11 . . 122.01(15) no
N7 C12 C121 . . 117.05(15) no
C11 C12 C121 . . 120.94(16) no
C2 C21 H21 . . 111.1(11) no
C2 C21 H22 . . 111.6(13) no
H21 C21 H22 . . 107.0(17) no
C2 C21 H23 . . 108.0(12) no
H21 C21 H23 . . 111.9(16) no
H22 C21 H23 . . 107.2(17) no
O32 N31 O31 . . 121.43(13) no
O32 N31 C3 . . 117.68(12) no
O31 N31 C3 . . 120.89(13) no
O51 C51 O52 . . 122.53(15) no
O51 C51 C5 . . 125.78(16) no
O52 C51 C5 . . 111.68(13) no
C51 O52 C52 . . 117.50(13) no
O52 C52 C54 . . 106.21(16) no
O52 C52 C53 . . 108.31(14) no
C54 C52 C53 . . 113.92(18) no
O52 C52 H54 . . 105.7(12) no
C54 C52 H54 . . 114.8(12) no
C53 C52 H54 . . 107.4(12) no
C52 C53 H51 . . 109.5 no
C52 C53 H52 . . 109.5 no
H51 C53 H52 . . 109.5 no
C52 C53 H53 . . 109.5 no
H51 C53 H53 . . 109.5 no
H52 C53 H53 . . 109.5 no
C52 C54 H55 . . 109.5 no
C52 C54 H56 . . 109.5 no
H55 C54 H56 . . 109.5 no
C52 C54 H57 . . 109.5 no
H55 C54 H57 . . 109.5 no
H56 C54 H57 . . 109.5 no
C6 C61 H61 . . 109.5 no
C6 C61 H62 . . 109.5 no
H61 C61 H62 . . 109.5 no
C6 C61 H63 . . 109.5 no
H61 C61 H63 . . 109.5 no
H62 C61 H63 . . 109.5 no
C12 C121 H121 . . 109.5 no
C12 C121 H122 . . 109.5 no
H121 C121 H122 . . 109.5 no
C12 C121 H123 . . 109.5 no
H121 C121 H123 . . 109.5 no
H122 C121 H123 . . 109.5 no
C98 C97 C99 . 3_575 120.1(2) no
C98 C97 H97 . . 119.9 no
C99 C97 H97 3_575 . 119.9 no
C97 C98 C99 . . 120.5(2) no
C97 C98 H98 . . 116.2(15) no
C99 C98 H98 . . 123.2(15) no
C97 C99 C98 3_575 . 119.4(2) no
C97 C99 H99 3_575 . 118.4(14) no
C98 C99 H99 . . 122.1(14) no

loop_
_geom_bond_atom_site_label_1
_geom_bond_atom_site_label_2
_geom_bond_site_symmetry_2
_geom_bond_distance
_geom_bond_publ_flag
N1 C2 . 1.3634(19) yes
C2 C3 . 1.361(2) yes
C3 C4 . 1.511(2) yes
C4 C5 . 1.5263(19) yes
C5 C6 . 1.350(2) yes
C6 N1 . 1.381(2) yes
C3 N31 . 1.4297(19) yes
N31 O31 . 1.2397(17) yes
N31 O32 . 1.2327(17) yes
N1 H1 . .923(18) no
C2 C21 . 1.502(2) no
C4 C8 . 1.536(2) no
C4 H4 . .980(15) no
C5 C51 . 1.475(2) no
C6 C61 . 1.507(2) no
N7 C8 . 1.3406(19) no
N7 C12 . 1.352(2) no
C8 C9 . 1.386(2) no
C9 C10 . 1.383(2) no
C9 H9 . 1.000(18) no
C10 C11 . 1.373(3) no
C10 H10 . .949(18) no
C11 C12 . 1.380(2) no
C11 H11 . .96(2) no
C12 C121 . 1.499(3) no
C21 H21 . .98(2) no
C21 H22 . .97(2) no
C21 H23 . .95(2) no
C51 O51 . 1.2139(18) no
C51 O52 . 1.3430(19) no
O52 C52 . 1.472(2) no
C52 C54 . 1.490(3) no
C52 C53 . 1.516(3) no
C52 H54 . .95(2) no
C53 H51 . .9800 no
C53 H52 . .9800 no
C53 H53 . .9800 no
C54 H55 . .9800 no
C54 H56 . .9800 no
C54 H57 . .9800 no
C61 H61 . .9800 no
C61 H62 . .9800 no
C61 H63 . .9800 no
C121 H121 . .9800 no
C121 H122 . .9800 no
C121 H123 . .9800 no
C97 C98 . 1.352(3) no
C97 C99 3_575 1.376(3) no
C97 H97 . .9500 no
C98 C99 . 1.378(3) no
C98 H98 . .98(3) no
C99 C97 3_575 1.375(3) no
C99 H99 . 1.01(3) no

loop_
_geom_torsion_atom_site_label_1
_geom_torsion_atom_site_label_2
_geom_torsion_atom_site_label_3
_geom_torsion_atom_site_label_4
_geom_torsion_site_symmetry_1
_geom_torsion_site_symmetry_4
_geom_torsion
_geom_torsion_publ_flag
C6 N1 C2 C3 . . -4.6(2) yes
N1 C2 C3 C4 . . -3.0(2) yes
C2 C3 C4 C5 . . 7.4(2) yes
C3 C4 C5 C6 . . -5.17(19) yes
C4 C5 C6 N1 . . -1.1(2) yes
C5 C6 N1 C2 . . 6.7(2) yes
N1 C2 C3 N31 . . 173.52(12) yes
C2 C3 N31 O31 . . 13.4(2) yes
N1 C6 C5 C51 . . 179.05(13) yes
C6 C5 C51 O51 . . -18.4(2) yes
C3 C4 C8 N7 . . 65.31(17) yes
C3 C4 C8 C9 . . -114.88(15) yes
C5 C4 C8 N7 . . -59.78(17) yes
C5 C4 C8 C9 . . 120.03(15) yes
C6 N1 C2 C21 . . 173.03(14) no
C21 C2 C3 N31 . . -3.8(2) no
C21 C2 C3 C4 . . 179.76(15) no
N31 C3 C4 C5 . . -169.31(12) no
C2 C3 C4 C8 . . -118.91(15) no
N31 C3 C4 C8 . . 64.42(16) no
C8 C4 C5 C6 . . 121.24(15) no
C3 C4 C5 C51 . . 174.69(12) no
C8 C4 C5 C51 . . -58.90(17) no
C51 C5 C6 C61 . . -6.2(2) no
C4 C5 C6 C61 . . 173.61(14) no
C2 N1 C6 C61 . . -168.69(13) no
C12 N7 C8 C9 . . .6(2) no
C12 N7 C8 C4 . . -179.60(13) no
N7 C8 C9 C10 . . -.3(2) no
C4 C8 C9 C10 . . 179.85(13) no
C8 C9 C10 C11 . . -.3(2) no
C9 C10 C11 C12 . . .7(3) no
C8 N7 C12 C11 . . -.2(2) no
C8 N7 C12 C121 . . 179.70(17) no
C10 C11 C12 N7 . . -.5(3) no
C10 C11 C12 C121 . . 179.66(19) no
C2 C3 N31 O32 . . -166.66(13) no
C4 C3 N31 O32 . . 10.16(19) no
C4 C3 N31 O31 . . -169.77(14) no
C4 C5 C51 O51 . . 161.76(16) no
C6 C5 C51 O52 . . 162.75(13) no
C4 C5 C51 O52 . . -17.11(18) no
O51 C51 O52 C52 . . -6.8(2) no
C5 C51 O52 C52 . . 172.16(13) no
C51 O52 C52 C54 . . 153.55(15) no
C51 O52 C52 C53 . . -83.71(19) no
C99 C97 C98 C99 3_575 . -.5(4) no
C97 C98 C99 C97 . 3_575 .5(4) no
